data_8101519
loop_
_publ_author_name
'Ramos Silva, M.'
'Paix\~ao, J. A.'
'Matos Beja, A.'
'Alte da Veiga, L.'
'Martin-Gil, J.'

_publ_section_title
;
Crystal structure of L-argininium diphenylacetate, C~6~H~15~N~4~O~2~
^+^C~14~H~11~O~2~^--^
;
_journal_issue 3
_journal_name_full 'Zeitschrift f\"ur Kristallographie - New Crystal Structures'
_journal_page_first 326
_journal_page_last 328
_journal_volume 214
_journal_year 1999
_chemical_formula_moiety 'C14 H11 O2 1-, C6 H15 N4 O2 1+'
_chemical_formula_structural 'C14 H11 O2 1- C6 H15 N4 O2 1+'
_chemical_formula_sum 'C20 H26 N4 O4'
_chemical_formula_weight 388.95
_space_group_IT_number 19
_symmetry_cell_setting orthorhombic
_symmetry_space_group_name_Hall 'P 2ac 2ab'
_symmetry_space_group_name_H-M 'P 21 21 21'
_cell_angle_alpha 90.00
_cell_angle_beta 90.00
_cell_angle_gamma 90.00
_cell_formula_units_Z 8
_cell_length_a 9.266(3)
_cell_length_b 14.659(5)
_cell_length_c 30.703(17)
_cell_measurement_temperature 293(2)
_cell_volume 4171(3)
_diffrn_ambient_temperature 293(2)
_exptl_crystal_density_diffrn 1.231
_refine_ls_R_factor_obs 0.0669
_refine_ls_wR_factor_obs 0.1790
_cod_database_code 8101519

loop_
_symmetry_equiv_pos_as_xyz
'x, y, z'
'-x+1/2, -y, z+1/2'
'x+1/2, -y+1/2, -z'
'-x, y+1/2, -z+1/2'

loop_
_atom_site_aniso_label
_atom_site_aniso_U_11
_atom_site_aniso_U_22
_atom_site_aniso_U_33
_atom_site_aniso_U_23
_atom_site_aniso_U_13
_atom_site_aniso_U_12
O1 0.039(3) 0.086(4) 0.110(4) -0.032(3) -0.006(3) -0.011(2)
O2 0.042(2) 0.065(3) 0.071(3) 0.006(3) 0.000(2) 0.011(2)
C1 0.098(6) 0.109(6) 0.072(5) -0.005(5) 0.001(4) -0.010(5)
C2 0.057(4) 0.054(4) 0.038(3) 0.005(3) -0.007(3) -0.018(3)
C3 0.067(4) 0.078(4) 0.048(4) 0.007(4) -0.006(3) -0.027(4)
C4 0.095(6) 0.104(6) 0.073(6) -0.018(5) -0.014(4) 0.015(5)
C5 0.066(5) 0.195(10) 0.072(6) -0.020(7) 0.017(5) -0.022(7)
C6 0.121(8) 0.131(7) 0.073(7) 0.030(6) -0.013(5) -0.064(7)
C7 0.155(9) 0.074(5) 0.091(7) 0.000(5) -0.031(6) 0.000(6)
C8 0.076(5) 0.114(6) 0.082(6) -0.016(5) -0.001(5) 0.010(5)
C9 0.085(5) 0.134(7) 0.046(4) 0.006(5) -0.010(4) -0.056(5)
C10 0.125(8) 0.130(7) 0.068(6) -0.001(5) 0.006(5) 0.014(6)
C11 0.077(7) 0.289(17) 0.085(8) 0.006(12) -0.015(5) 0.031(10)
C12 0.141(13) 0.296(18) 0.088(10) -0.047(15) 0.003(8) -0.108(13)
C13 0.206(16) 0.122(8) 0.142(14) -0.064(8) 0.071(10) -0.074(9)
C14 0.098(7) 0.127(7) 0.122(9) 0.014(7) 0.034(6) -0.015(5)
O1' 0.046(3) 0.109(4) 0.130(5) -0.016(4) -0.013(3) 0.016(3)
O2' 0.041(2) 0.079(3) 0.080(3) -0.026(3) 0.004(2) -0.017(2)
C1' 0.174(9) 0.271(12) 0.049(5) 0.027(6) -0.008(5) -0.164(10)
C2' 0.041(4) 0.066(4) 0.049(4) 0.005(4) 0.004(3) -0.011(3)
C3' 0.075(5) 0.119(6) 0.042(4) 0.014(4) 0.003(3) -0.048(5)
C4' 0.114(8) 0.136(7) 0.107(8) -0.041(7) 0.008(6) -0.021(6)
C5' 0.198(15) 0.088(7) 0.189(15) 0.008(8) -0.019(9) -0.067(8)
C6' 0.135(10) 0.239(14) 0.074(8) 0.047(8) -0.014(6) -0.107(11)
C7' 0.072(6) 0.238(13) 0.077(7) -0.020(9) 0.020(5) -0.022(8)
C8' 0.108(7) 0.107(6) 0.075(6) -0.004(5) -0.006(5) -0.008(5)
C9' 0.052(4) 0.094(5) 0.049(4) 0.011(4) 0.004(3) -0.024(4)
C10' 0.102(6) 0.146(8) 0.057(5) 0.018(5) 0.010(4) 0.042(6)
C11' 0.067(6) 0.335(17) 0.074(7) 0.066(12) -0.024(5) -0.024(9)
C12' 0.163(13) 0.260(13) 0.075(8) 0.001(11) -0.015(8) -0.151(12)
C13' 0.226(16) 0.112(7) 0.099(10) -0.010(7) 0.027(9) -0.030(8)
C14' 0.105(7) 0.128(7) 0.093(7) 0.017(7) 0.004(6) 0.024(6)
O3 0.057(3) 0.055(3) 0.070(3) 0.018(3) -0.017(2) -0.004(2)
O4 0.051(3) 0.072(3) 0.073(3) 0.021(3) -0.005(2) -0.001(2)
N1 0.074(4) 0.032(2) 0.050(3) -0.002(2) 0.001(3) 0.002(3)
N2 0.042(3) 0.042(3) 0.081(4) -0.006(3) 0.013(3) 0.005(2)
N3 0.034(3) 0.043(3) 0.120(5) 0.004(3) 0.004(3) 0.010(3)
N4 0.034(3) 0.043(3) 0.090(4) 0.013(3) 0.003(3) 0.002(2)
C15 0.051(4) 0.038(3) 0.066(4) 0.008(3) 0.005(3) 0.002(3)
C16 0.052(3) 0.037(3) 0.044(3) 0.003(3) 0.000(3) 0.019(3)
C17 0.048(3) 0.042(3) 0.055(4) 0.005(3) -0.007(3) 0.015(3)
C18 0.055(4) 0.042(3) 0.063(4) -0.013(3) -0.019(3) 0.014(3)
C19 0.050(3) 0.040(3) 0.058(4) 0.003(3) -0.001(3) 0.011(3)
C20 0.041(3) 0.039(4) 0.059(4) -0.004(3) 0.001(3) 0.006(3)
O3' 0.046(2) 0.052(3) 0.066(3) 0.014(2) 0.004(2) 0.007(2)
O4' 0.038(2) 0.056(3) 0.077(3) 0.012(2) 0.002(2) 0.010(2)
N1' 0.046(3) 0.034(2) 0.053(3) 0.003(2) -0.004(3) 0.000(2)
N2' 0.043(3) 0.035(3) 0.071(4) -0.004(3) -0.011(3) 0.002(2)
N3' 0.039(3) 0.040(3) 0.115(5) 0.007(3) -0.005(3) -0.001(2)
N4' 0.031(3) 0.046(3) 0.083(4) 0.013(3) -0.009(3) -0.005(2)
C15' 0.035(3) 0.039(3) 0.054(4) -0.001(3) 0.002(3) -0.010(3)
C16' 0.037(3) 0.033(3) 0.052(4) -0.002(3) 0.002(3) -0.003(3)
C17' 0.035(3) 0.042(3) 0.063(4) -0.001(3) 0.010(3) -0.011(3)
C18' 0.040(3) 0.047(4) 0.068(4) -0.009(3) 0.012(3) -0.010(3)
C19' 0.060(4) 0.032(3) 0.067(4) -0.002(3) 0.006(4) -0.001(3)
C20' 0.028(3) 0.045(4) 0.054(4) -0.003(3) -0.003(3) -0.003(3)

loop_
_atom_site_label
_atom_site_type_symbol
_atom_site_fract_x
_atom_site_fract_y
_atom_site_fract_z
_atom_site_U_iso_or_equiv
_atom_site_thermal_displace_type
_atom_site_occupancy
_atom_site_symmetry_multiplicity
_atom_site_calc_flag
_atom_site_refinement_flags
_atom_site_disorder_assembly
_atom_site_disorder_group
O1 O 0.7941(5) 0.0299(3) -0.07833(18) 0.0783(16) Uani 1 4 d . . .
O2 O 1.0260(4) 0.0224(3) -0.07024(15) 0.0592(12) Uani 1 4 d . . .
C1 C 0.9599(10) 0.0062(7) -0.1415(3) 0.093(2) Uani 1 4 d U . .
H1 H 1.0279 -0.0449 -0.1420 0.111 Uiso 1 4 calc R . .
C2 C 0.9171(7) 0.0264(4) -0.0931(2) 0.0498(16) Uani 1 4 d U . .
C3 C 1.0332(8) 0.0902(5) -0.1616(2) 0.0642(18) Uani 1 4 d DU . .
C4 C 1.1465(10) 0.0707(7) -0.1886(3) 0.090(2) Uani 1 4 d DU . .
H2 H 1.1700 0.0102 -0.1944 0.109 Uiso 1 4 calc R . .
C5 C 1.2272(10) 0.1406(8) -0.2077(3) 0.111(3) Uani 1 4 d DU . .
H3 H 1.3061 0.1284 -0.2254 0.133 Uiso 1 4 calc R . .
C6 C 1.1851(12) 0.2262(8) -0.1990(3) 0.108(3) Uani 1 4 d DU . .
H4 H 1.2331 0.2744 -0.2124 0.130 Uiso 1 4 calc R . .
C7 C 1.0760(12) 0.2448(6) -0.1716(3) 0.107(3) Uani 1 4 d DU . .
H5 H 1.0525 0.3049 -0.1651 0.128 Uiso 1 4 calc R . .
C8 C 1.0018(9) 0.1766(6) -0.1538(3) 0.091(2) Uani 1 4 d DU . .
H6 H 0.9254 0.1902 -0.1352 0.109 Uiso 1 4 calc R . .
C9 C 0.8220(9) -0.0212(7) -0.1670(2) 0.088(3) Uani 1 4 d DU . .
C10 C 0.7160(11) 0.0282(8) -0.1860(3) 0.108(3) Uani 1 4 d DU . .
H7 H 0.7166 0.0915 -0.1838 0.129 Uiso 1 4 calc R . .
C11 C 0.6093(12) -0.0140(11) -0.2083(4) 0.150(5) Uani 1 4 d DU . .
H8 H 0.5377 0.0196 -0.2222 0.180 Uiso 1 4 calc R . .
C12 C 0.6090(16) -0.1055(12) -0.2099(5) 0.175(8) Uani 1 4 d DU . .
H9 H 0.5331 -0.1343 -0.2241 0.210 Uiso 1 4 calc R . .
C13 C 0.7127(16) -0.1576(9) -0.1920(5) 0.157(5) Uani 1 4 d DU . .
H10 H 0.7116 -0.2208 -0.1947 0.188 Uiso 1 4 calc R . .
C14 C 0.8168(11) -0.1148(7) -0.1705(3) 0.116(3) Uani 1 4 d DU . .
H11 H 0.8889 -0.1492 -0.1572 0.139 Uiso 1 4 calc R . .
O1' O -0.2179(5) -0.0138(4) 0.0810(2) 0.0951(18) Uani 1 4 d . . .
O2' O 0.0111(4) -0.0242(3) 0.07008(15) 0.0666(13) Uani 1 4 d . . .
C1' C -0.0561(12) -0.0574(10) 0.1387(3) 0.165(5) Uani 1 4 d U . .
H12 H 0.0108 -0.1079 0.1333 0.198 Uiso 1 4 calc R . .
C2' C -0.0945(7) -0.0280(5) 0.0935(2) 0.0521(16) Uani 1 4 d U . .
C3' C -0.1779(8) -0.1046(6) 0.1639(2) 0.079(2) Uani 1 4 d DU . .
C4' C -0.1960(11) -0.1954(7) 0.1560(3) 0.119(3) Uani 1 4 d DU . .
H13 H -0.1379 -0.2242 0.1355 0.143 Uiso 1 4 calc R . .
C5' C -0.2976(15) -0.2445(8) 0.1776(5) 0.158(5) Uani 1 4 d DU . .
H14 H -0.3096 -0.3064 0.1721 0.190 Uiso 1 4 calc R . .
C6' C -0.3797(14) -0.2020(10) 0.2070(4) 0.149(6) Uani 1 4 d DU . .
H15 H -0.4484 -0.2353 0.2223 0.179 Uiso 1 4 calc R . .
C7' C -0.3658(10) -0.1122(9) 0.2149(3) 0.129(4) Uani 1 4 d DU . .
H16 H -0.4253 -0.0838 0.2351 0.155 Uiso 1 4 calc R . .
C8' C -0.2669(10) -0.0647(7) 0.1938(3) 0.096(3) Uani 1 4 d DU . .
H17 H -0.2577 -0.0027 0.1994 0.116 Uiso 1 4 calc R . .
C9' C 0.0344(7) 0.0069(5) 0.1630(2) 0.0652(18) Uani 1 4 d DU . .
C10' C 0.1574(10) -0.0229(7) 0.1821(3) 0.102(3) Uani 1 4 d DU . .
H18 H 0.1785 -0.0849 0.1817 0.122 Uiso 1 4 calc R . .
C11' C 0.2540(12) 0.0373(11) 0.2024(4) 0.159(6) Uani 1 4 d DU . .
H19 H 0.3378 0.0179 0.2162 0.190 Uiso 1 4 calc R . .
C12' C 0.2148(15) 0.1261(10) 0.2001(4) 0.166(7) Uani 1 4 d DU . .
H20 H 0.2769 0.1696 0.2117 0.199 Uiso 1 4 calc R . .
C13' C 0.0904(16) 0.1546(8) 0.1821(4) 0.146(5) Uani 1 4 d DU . .
H21 H 0.0639 0.2158 0.1835 0.175 Uiso 1 4 calc R . .
C14' C 0.0069(12) 0.0953(7) 0.1624(3) 0.108(3) Uani 1 4 d DU . .
H22 H -0.0742 0.1160 0.1476 0.130 Uiso 1 4 calc R . .
O3 O 0.4217(5) 0.2540(3) 0.05485(15) 0.0608(12) Uani 1 4 d . . .
O4 O 0.1988(5) 0.2102(3) 0.03898(15) 0.0653(13) Uani 1 4 d . . .
N1 N 0.4446(6) 0.3723(3) -0.00751(16) 0.0520(13) Uani 1 4 d . . .
H1A H 0.5179 0.3355 -0.0139 0.078 Uiso 1 4 calc R . .
H1B H 0.4588 0.3970 0.0186 0.078 Uiso 1 4 calc R . .
H1C H 0.4390 0.4163 -0.0274 0.078 Uiso 1 4 calc R . .
N2 N 0.4796(5) 0.0599(3) -0.09796(18) 0.0552(14) Uani 1 4 d . . .
H26 H 0.5671 0.0689 -0.1063 0.066 Uiso 1 4 calc R . .
N3 N 0.5432(5) -0.0866(3) -0.0852(2) 0.0658(17) Uani 1 4 d . . .
H27 H 0.5217 -0.1426 -0.0799 0.079 Uiso 1 4 calc R . .
H28 H 0.6319 -0.0709 -0.0886 0.079 Uiso 1 4 calc R . .
N4 N 0.3055(5) -0.0489(3) -0.08317(18) 0.0557(15) Uani 1 4 d . . .
H29 H 0.2831 -0.1047 -0.0778 0.067 Uiso 1 4 calc R . .
H30 H 0.2389 -0.0082 -0.0852 0.067 Uiso 1 4 calc R . .
C15 C 0.3101(7) 0.2575(4) 0.0327(2) 0.0518(16) Uani 1 4 d . . .
C16 C 0.3074(6) 0.3191(4) -0.00724(18) 0.0444(14) Uani 1 4 d . . .
H31 H 0.2265 0.3617 -0.0044 0.053 Uiso 1 4 calc R . .
C17 C 0.2885(6) 0.2652(4) -0.0487(2) 0.0481(15) Uani 1 4 d . . .
H32 H 0.3097 0.3045 -0.0733 0.058 Uiso 1 4 calc R . .
H33 H 0.1884 0.2465 -0.0511 0.058 Uiso 1 4 calc R . .
C18 C 0.3840(7) 0.1809(4) -0.0513(2) 0.0534(17) Uani 1 4 d . . .
H34 H 0.4819 0.1975 -0.0434 0.064 Uiso 1 4 calc R . .
H35 H 0.3501 0.1360 -0.0305 0.064 Uiso 1 4 calc R . .
C19 C 0.3849(7) 0.1396(4) -0.0957(2) 0.0493(16) Uani 1 4 d . . .
H36 H 0.2875 0.1216 -0.1034 0.059 Uiso 1 4 calc R . .
H37 H 0.4170 0.1848 -0.1166 0.059 Uiso 1 4 calc R . .
C20 C 0.4414(6) -0.0257(4) -0.0882(2) 0.0466(15) Uani 1 4 d . . .
O3' O 0.4585(4) -0.2590(3) -0.05565(14) 0.0550(11) Uani 1 4 d . . .
O4' O 0.2371(4) -0.2138(3) -0.03788(15) 0.0569(12) Uani 1 4 d . . .
N1' N 0.4894(5) -0.3751(3) 0.00701(15) 0.0446(12) Uani 1 4 d . . .
H1'1 H 0.5604 -0.3361 0.0129 0.067 Uiso 1 4 calc R . .
H1'2 H 0.5046 -0.4004 -0.0189 0.067 Uiso 1 4 calc R . .
H1'3 H 0.4869 -0.4184 0.0273 0.067 Uiso 1 4 calc R . .
N2' N 0.4684(5) -0.0589(3) 0.10126(17) 0.0498(13) Uani 1 4 d . . .
H41 H 0.5526 -0.0642 0.1127 0.060 Uiso 1 4 calc R . .
N3' N 0.5257(5) 0.0884(3) 0.0871(2) 0.0647(16) Uani 1 4 d . . .
H42 H 0.5021 0.1429 0.0795 0.078 Uiso 1 4 calc R . .
H43 H 0.6139 0.0761 0.0936 0.078 Uiso 1 4 calc R . .
N4' N 0.2939(5) 0.0436(3) 0.07892(18) 0.0536(14) Uani 1 4 d . . .
H44 H 0.2712 0.0982 0.0713 0.064 Uiso 1 4 calc R . .
H45 H 0.2287 0.0019 0.0800 0.064 Uiso 1 4 calc R . .
C15' C 0.3490(6) -0.2608(4) -0.03267(19) 0.0427(14) Uani 1 4 d . . .
C16' C 0.3500(6) -0.3257(4) 0.00654(19) 0.0406(14) Uani 1 4 d . . .
H46 H 0.2724 -0.3704 0.0026 0.049 Uiso 1 4 calc R . .
C17' C 0.3237(6) -0.2752(4) 0.0489(2) 0.0468(15) Uani 1 4 d . . .
H47 H 0.2224 -0.2590 0.0505 0.056 Uiso 1 4 calc R . .
H48 H 0.3441 -0.3162 0.0729 0.056 Uiso 1 4 calc R . .
C18' C 0.4129(6) -0.1896(4) 0.0546(2) 0.0519(17) Uani 1 4 d . . .
H49 H 0.5145 -0.2055 0.0535 0.062 Uiso 1 4 calc R . .
H50 H 0.3932 -0.1483 0.0306 0.062 Uiso 1 4 calc R . .
C19' C 0.3817(7) -0.1418(4) 0.0969(2) 0.0527(17) Uani 1 4 d . . .
H51 H 0.2801 -0.1261 0.0982 0.063 Uiso 1 4 calc R . .
H52 H 0.4028 -0.1825 0.1210 0.063 Uiso 1 4 calc R . .
C20' C 0.4271(5) 0.0240(4) 0.0889(2) 0.0427(14) Uani 1 4 d . . .

loop_
_geom_bond_atom_site_label_1
_geom_bond_atom_site_label_2
_geom_bond_distance
_geom_bond_site_symmetry_2
_geom_bond_publ_flag
O1 C2 1.227(7) . ?
O2 C2 1.230(7) . ?
C1 C3 1.535(10) . ?
C1 C9 1.552(11) . ?
C1 C2 1.566(10) . ?
C1 H1 0.9800 . ?
C3 C8 1.322(9) . ?
C3 C4 1.369(9) . ?
C4 C5 1.397(10) . ?
C4 H2 0.9300 . ?
C5 C6 1.341(10) . ?
C5 H3 0.9300 . ?
C6 C7 1.343(10) . ?
C6 H4 0.9300 . ?
C7 C8 1.331(9) . ?
C7 H5 0.9300 . ?
C8 H6 0.9300 . ?
C9 C10 1.353(10) . ?
C9 C14 1.376(10) . ?
C10 C11 1.354(11) . ?
C10 H7 0.9300 . ?
C11 C12 1.341(12) . ?
C11 H8 0.9300 . ?
C12 C13 1.345(12) . ?
C12 H9 0.9300 . ?
C13 C14 1.328(11) . ?
C13 H10 0.9300 . ?
C14 H11 0.9300 . ?
O1' C2' 1.224(7) . ?
O2' C2' 1.215(7) . ?
C1' C9' 1.467(11) . ?
C1' C2' 1.497(11) . ?
C1' C3' 1.533(10) . ?
C1' H12 0.9800 . ?
C3' C4' 1.363(10) . ?
C3' C8' 1.364(9) . ?
C4' C5' 1.358(11) . ?
C4' H13 0.9300 . ?
C5' C6' 1.334(11) . ?
C5' H14 0.9300 . ?
C6' C7' 1.344(11) . ?
C6' H15 0.9300 . ?
C7' C8' 1.321(10) . ?
C7' H16 0.9300 . ?
C8' H17 0.9300 . ?
C9' C14' 1.320(9) . ?
C9' C10' 1.353(9) . ?
C10' C11' 1.403(11) . ?
C10' H18 0.9300 . ?
C11' C12' 1.353(12) . ?
C11' H19 0.9300 . ?
C12' C13' 1.346(12) . ?
C12' H20 0.9300 . ?
C13' C14' 1.312(11) . ?
C13' H21 0.9300 . ?
C14' H22 0.9300 . ?
O3 C15 1.239(7) . ?
O4 C15 1.257(7) . ?
N1 C16 1.492(8) . ?
N1 H1A 0.8900 . ?
N1 H1B 0.8900 . ?
N1 H1C 0.8900 . ?
N2 C20 1.338(7) . ?
N2 C19 1.462(7) . ?
N2 H26 0.8600 . ?
N3 C20 1.302(7) . ?
N3 H27 0.8600 . ?
N3 H28 0.8600 . ?
N4 C20 1.314(7) . ?
N4 H29 0.8600 . ?
N4 H30 0.8600 . ?
C15 C16 1.523(8) . ?
C16 C17 1.509(8) . ?
C16 H31 0.9800 . ?
C17 C18 1.522(7) . ?
C17 H32 0.9700 . ?
C17 H33 0.9700 . ?
C18 C19 1.489(8) . ?
C18 H34 0.9700 . ?
C18 H35 0.9700 . ?
C19 H36 0.9700 . ?
C19 H37 0.9700 . ?
O3' C15' 1.236(6) . ?
O4' C15' 1.256(7) . ?
N1' C16' 1.481(7) . ?
N1' H1'1 0.8900 . ?
N1' H1'2 0.8900 . ?
N1' H1'3 0.8900 . ?
N2' C20' 1.330(7) . ?
N2' C19' 1.462(7) . ?
N2' H41 0.8600 . ?
N3' C20' 1.315(7) . ?
N3' H42 0.8600 . ?
N3' H43 0.8600 . ?
N4' C20' 1.303(7) . ?
N4' H44 0.8600 . ?
N4' H45 0.8600 . ?
C15' C16' 1.534(8) . ?
C16' C17' 1.516(8) . ?
C16' H46 0.9800 . ?
C17' C18' 1.513(7) . ?
C17' H47 0.9700 . ?
C17' H48 0.9700 . ?
C18' C19' 1.505(8) . ?
C18' H49 0.9700 . ?
C18' H50 0.9700 . ?
C19' H51 0.9700 . ?
C19' H52 0.9700 . ?

loop_
_cod_related_entry_id
_cod_related_entry_database
_cod_related_entry_code
1 ChemSpider 30653858
